data_7042594
loop_
_publ_author_name
'McKeown, Paul'
'Brown-Humes, James'
'Davidson, Matthew G.'
'Mahon, Mary F.'
'Woodman, Timothy J.'
'Jones, Matthew D.'

_publ_section_title
;
 Ligands and complexes based on piperidine and their exploitation of the
 ring opening polymerisation of rac-lactide.
;
_journal_issue 15
_journal_name_full 'Dalton transactions (Cambridge, England : 2003)'
_journal_page_first 5048
_journal_page_last 5057
_journal_paper_doi 10.1039/c7dt00751e
_journal_volume 46
_journal_year 2017
_chemical_formula_moiety 'C48 H80 N4 O4 Zr'
_chemical_formula_sum 'C48 H80 N4 O4 Zr'
_chemical_formula_weight 868.38
_space_group_crystal_system triclinic
_space_group_IT_number 2
_space_group_name_Hall '-P 1'
_space_group_name_H-M_alt 'P -1'
_symmetry_space_group_name_Hall '-P 1'
_symmetry_space_group_name_H-M 'P -1'
_atom_sites_solution_hydrogens mixed
_audit_creation_method SHELXL-2016/6
_audit_update_record
;
2017-02-23 deposited with the CCDC.
2017-03-23 downloaded from the CCDC.
;
_cell_angle_alpha 76.662(2)
_cell_angle_beta 81.066(2)
_cell_angle_gamma 71.741(2)
_cell_formula_units_Z 2
_cell_length_a 9.7777(2)
_cell_length_b 14.3460(3)
_cell_length_c 19.2145(6)
_cell_measurement_reflns_used 452
_cell_measurement_temperature 150(2)
_cell_measurement_theta_max 22.5080
_cell_measurement_theta_min 3.6610
_cell_volume 2480.42(11)
_computing_cell_refinement 'CrysAlisPro 1.171.38.43 (Rigaku OD, 2015)'
_computing_data_collection 'CrysAlisPro 1.171.38.43 (Rigaku OD, 2015)'
_computing_data_reduction 'CrysAlisPro 1.171.38.43 (Rigaku OD, 2015)'
_computing_molecular_graphics 'ORTEP3 for Windows - Farrugia, L. J. J. Appl. Crystallogr. 1997, 30, 565'
_computing_publication_material
;
 'WinGX publication routines, Farrugia, 
 L. J., J. Appl. Crystallogr., 1999, 32, 837-838
;
_computing_structure_refinement
;
 SHELXL-2014/8 (Sheldrick, 2014)
 Sheldrick GM (2008) Acta Crystallogr A64:112--122 and 
 C. B. H\"ubschle, G. M. Sheldrick and B. Dittrich
 ShelXle: a Qt graphical user interface for SHELXL
 J. Appl. Cryst., 44, (2011) 1281-1284.
;
_computing_structure_solution
; 
 SHELXT
 Sheldrick, G. M. (2008). Acta Cryst. A64, 112-122.
;
_diffrn_ambient_environment N~2~
_diffrn_ambient_temperature 150.01(10)
_diffrn_detector 'CCD plate'
_diffrn_detector_area_resol_mean 8.1150
_diffrn_detector_type EosS2
_diffrn_measured_fraction_theta_full 0.999
_diffrn_measured_fraction_theta_max 0.994
_diffrn_measurement_device 'four-circle diffractometer'
_diffrn_measurement_device_type 'SuperNova, Dual, Cu at zero, EosS2'
_diffrn_measurement_method '\w scans'
_diffrn_radiation_monochromator mirror
_diffrn_radiation_probe x-ray
_diffrn_radiation_type 'Cu K\a'
_diffrn_radiation_wavelength 1.54184
_diffrn_reflns_av_R_equivalents 0.0325
_diffrn_reflns_av_unetI/netI 0.0278
_diffrn_reflns_Laue_measured_fraction_full 0.999
_diffrn_reflns_Laue_measured_fraction_max 0.994
_diffrn_reflns_limit_h_max 9
_diffrn_reflns_limit_h_min -12
_diffrn_reflns_limit_k_max 17
_diffrn_reflns_limit_k_min -17
_diffrn_reflns_limit_l_max 23
_diffrn_reflns_limit_l_min -23
_diffrn_reflns_number 31337
_diffrn_reflns_point_group_measured_fraction_full 0.999
_diffrn_reflns_point_group_measured_fraction_max 0.994
_diffrn_reflns_theta_full 67.684
_diffrn_reflns_theta_max 73.592
_diffrn_reflns_theta_min 3.307
_diffrn_source 'micro-focus sealed X-ray tube'
_diffrn_source_type 'SuperNova (Cu) X-ray Source'
_exptl_absorpt_coefficient_mu 2.143
_exptl_absorpt_correction_T_max 1.00000
_exptl_absorpt_correction_T_min 0.27970
_exptl_absorpt_correction_type multi-scan
_exptl_absorpt_process_details
;
CrysAlisPro 1.171.38.43 (Rigaku Oxford Diffraction, 2015)
Empirical absorption correction using spherical harmonics,
 implemented in SCALE3 ABSPACK scaling algorithm.
;
_exptl_crystal_colour colourless
_exptl_crystal_density_diffrn 1.163
_exptl_crystal_description cube
_exptl_crystal_F_000 936
_exptl_crystal_size_max 0.150
_exptl_crystal_size_mid 0.100
_exptl_crystal_size_min 0.100
_refine_diff_density_max 0.423
_refine_diff_density_min -0.481
_refine_diff_density_rms 0.049
_refine_ls_extinction_method none
_refine_ls_goodness_of_fit_ref 1.056
_refine_ls_hydrogen_treatment mixed
_refine_ls_matrix_type full
_refine_ls_number_parameters 586
_refine_ls_number_reflns 9948
_refine_ls_number_restraints 14
_refine_ls_restrained_S_all 1.062
_refine_ls_R_factor_all 0.0326
_refine_ls_R_factor_gt 0.0292
_refine_ls_shift/su_max 0.002
_refine_ls_shift/su_mean 0.000
_refine_ls_structure_factor_coef Fsqd
_refine_ls_weighting_details 'w=1/[\s^2^(Fo^2^)+(0.0364P)^2^+0.8663P] where P=(Fo^2^+2Fc^2^)/3'
_refine_ls_weighting_scheme calc
_refine_ls_wR_factor_gt 0.0734
_refine_ls_wR_factor_ref 0.0752
_reflns_Friedel_coverage 0.000
_reflns_number_gt 9152
_reflns_number_total 9948
_reflns_threshold_expression 'I > 2\s(I)'
_cod_data_source_file c7dt00751e2.cif
_cod_data_source_block s16mdj52
_cod_depositor_comments 'Adding full bibliography for 7042587--7042595.cif.'
_cod_database_code 7042594
_shelx_shelxl_version_number 2016/6
_shelx_space_group_comment
;
The symmetry employed for this shelxl refinement is uniquely defined
by the following loop, which should always be used as a source of
symmetry information in preference to the above space-group names.
They are only intended as comments.
;
_shelx_estimated_absorpt_t_min 0.739
_shelx_estimated_absorpt_t_max 0.814
_oxdiff_exptl_absorpt_empirical_full_min 0.501
_oxdiff_exptl_absorpt_empirical_full_max 2.011
_oxdiff_exptl_absorpt_empirical_details
;
Empirical correction (ABSPACK) includes:
- Absorption correction using spherical harmonics
- Frame scaling
;

loop_
_space_group_symop_operation_xyz
'x, y, z'
'-x, -y, -z'

loop_
_atom_site_label
_atom_site_type_symbol
_atom_site_fract_x
_atom_site_fract_y
_atom_site_fract_z
_atom_site_U_iso_or_equiv
_atom_site_adp_type
_atom_site_occupancy
_atom_site_site_symmetry_order
_atom_site_calc_flag
_atom_site_refinement_flags_posn
_atom_site_refinement_flags_adp
_atom_site_refinement_flags_occupancy
_atom_site_disorder_assembly
_atom_site_disorder_group
Zr1 Zr 0.72817(2) 0.51785(2) 0.74005(2) 0.02371(5) Uani 1 1 d . . . . .
O1 O 0.75669(16) 0.53228(12) 0.83344(7) 0.0419(3) Uani 1 1 d . . . . .
O2 O 0.92006(14) 0.45998(11) 0.69815(7) 0.0396(3) Uani 1 1 d . . . . .
O3 O 0.71415(13) 0.66516(9) 0.69548(6) 0.0283(2) Uani 1 1 d . . . . .
O4 O 0.68603(12) 0.38149(8) 0.77071(6) 0.0286(2) Uani 1 1 d . . . . .
N1 N 0.47206(15) 0.56226(10) 0.77153(7) 0.0257(3) Uani 1 1 d . . . . .
N2 N 0.3152(2) 0.68820(14) 0.88049(10) 0.0518(5) Uani 1 1 d D . . . .
H2 H 0.361(3) 0.6153(13) 0.8971(13) 0.053(7) Uiso 1 1 d D . . . .
N3 N 0.62547(14) 0.54452(10) 0.62921(7) 0.0238(3) Uani 1 1 d . . . . .
N4 N 0.7382(3) 0.41074(14) 0.51915(10) 0.0530(5) Uani 1 1 d D . . . .
H4 H 0.780(3) 0.4608(18) 0.5178(16) 0.074(9) Uiso 1 1 d D . . . .
C1 C 0.7843(4) 0.5662(4) 0.89308(18) 0.0337(10) Uani 0.567(7) 1 d . . P A 1
H1 H 0.732671 0.639031 0.890179 0.040 Uiso 0.567(7) 1 calc R U P A 1
C2 C 0.7299(13) 0.5051(10) 0.9612(6) 0.082(4) Uani 0.567(7) 1 d . . P A 1
H2A H 0.626506 0.514241 0.960418 0.123 Uiso 0.567(7) 1 calc R U P A 1
H2B H 0.745125 0.527470 1.003152 0.123 Uiso 0.567(7) 1 calc R U P A 1
H2C H 0.783008 0.434149 0.964046 0.123 Uiso 0.567(7) 1 calc R U P A 1
C3 C 0.9481(18) 0.5479(9) 0.8918(6) 0.046(3) Uani 0.567(7) 1 d . . P A 1
H3A H 0.997597 0.476549 0.893662 0.069 Uiso 0.567(7) 1 calc R U P A 1
H3B H 0.968570 0.568437 0.933327 0.069 Uiso 0.567(7) 1 calc R U P A 1
H3C H 0.982530 0.586884 0.847476 0.069 Uiso 0.567(7) 1 calc R U P A 1
C4 C 1.0506(5) 0.3918(5) 0.6760(2) 0.0454(11) Uani 0.567(7) 1 d . . P A 1
H4A H 1.046760 0.321062 0.690887 0.054 Uiso 0.567(7) 1 calc R U P A 1
C5 C 1.1650(10) 0.4104(11) 0.7141(7) 0.142(5) Uani 0.567(7) 1 d . U P A 1
H5A H 1.166877 0.480014 0.697743 0.213 Uiso 0.567(7) 1 calc R U P A 1
H5B H 1.260390 0.365429 0.702553 0.213 Uiso 0.567(7) 1 calc R U P A 1
H5C H 1.140279 0.397660 0.766152 0.213 Uiso 0.567(7) 1 calc R U P A 1
C1A C 0.8129(6) 0.5022(6) 0.9021(3) 0.0424(15) Uani 0.433(7) 1 d . . P A 2
H1A H 0.857274 0.427990 0.912885 0.051 Uiso 0.433(7) 1 calc R U P A 2
C2A C 0.6907(17) 0.5318(11) 0.9543(8) 0.068(4) Uani 0.433(7) 1 d . . P A 2
H2D H 0.642602 0.603569 0.940679 0.102 Uiso 0.433(7) 1 calc R U P A 2
H2E H 0.725237 0.517655 1.001981 0.102 Uiso 0.433(7) 1 calc R U P A 2
H2F H 0.622048 0.494105 0.955532 0.102 Uiso 0.433(7) 1 calc R U P A 2
C3A C 0.926(3) 0.5540(14) 0.8934(8) 0.061(5) Uani 0.433(7) 1 d . . P A 2
H3D H 0.998301 0.533529 0.854063 0.092 Uiso 0.433(7) 1 calc R U P A 2
H3E H 0.973241 0.536038 0.938001 0.092 Uiso 0.433(7) 1 calc R U P A 2
H3F H 0.881708 0.626507 0.882260 0.092 Uiso 0.433(7) 1 calc R U P A 2
C4A C 1.0684(5) 0.4426(5) 0.6711(3) 0.0360(13) Uani 0.433(7) 1 d . . P A 2
H4B H 1.097953 0.504469 0.667361 0.043 Uiso 0.433(7) 1 calc R U P A 2
C5A C 1.1543(11) 0.3569(7) 0.7283(5) 0.064(2) Uani 0.433(7) 1 d . U P A 2
H5D H 1.134513 0.377802 0.774868 0.097 Uiso 0.433(7) 1 calc R U P A 2
H5E H 1.258092 0.342463 0.713402 0.097 Uiso 0.433(7) 1 calc R U P A 2
H5F H 1.124173 0.296613 0.732627 0.097 Uiso 0.433(7) 1 calc R U P A 2
C6 C 1.0867(4) 0.4176(3) 0.59971(17) 0.0861(10) Uani 1 1 d . . . . .
H6A H 1.177147 0.369498 0.585727 0.129 Uiso 0.567(7) 1 calc R U P A 1
H6B H 1.008910 0.415853 0.573871 0.129 Uiso 0.567(7) 1 calc R U P A 1
H6C H 1.098477 0.485023 0.587714 0.129 Uiso 0.567(7) 1 calc R U P A 1
H6D H 1.188403 0.405599 0.580796 0.129 Uiso 0.433(7) 1 calc R U P A 2
H6E H 1.057200 0.357242 0.603339 0.129 Uiso 0.433(7) 1 calc R U P A 2
H6F H 1.026620 0.473298 0.567323 0.129 Uiso 0.433(7) 1 calc R U P A 2
C7 C 0.71848(17) 0.72516(12) 0.63207(9) 0.0241(3) Uani 1 1 d . . . . .
C8 C 0.66673(17) 0.70740(12) 0.57331(9) 0.0246(3) Uani 1 1 d . . . . .
C9 C 0.66389(18) 0.77401(12) 0.50640(9) 0.0262(3) Uani 1 1 d . . . . .
H9 H 0.625222 0.762246 0.467919 0.031 Uiso 1 1 calc R U . . .
C10 C 0.71591(17) 0.85584(12) 0.49549(9) 0.0273(3) Uani 1 1 d . . . . .
C11 C 0.77126(18) 0.86970(12) 0.55418(9) 0.0284(3) Uani 1 1 d . . . . .
H11 H 0.809781 0.924646 0.547105 0.034 Uiso 1 1 calc R U . . .
C12 C 0.77384(18) 0.80884(12) 0.62196(9) 0.0270(3) Uani 1 1 d . . . . .
C13 C 0.71889(19) 0.92765(13) 0.42267(10) 0.0316(4) Uani 1 1 d . . . . .
C14 C 0.6672(3) 1.03673(15) 0.43215(12) 0.0516(6) Uani 1 1 d . . . . .
H14A H 0.729138 1.046983 0.463455 0.077 Uiso 1 1 calc R U . . .
H14B H 0.567106 1.052082 0.453869 0.077 Uiso 1 1 calc R U . . .
H14C H 0.672151 1.080951 0.385196 0.077 Uiso 1 1 calc R U . . .
C15 C 0.8737(2) 0.90670(17) 0.38776(13) 0.0526(6) Uani 1 1 d . . . . .
H15A H 0.876560 0.952753 0.341499 0.079 Uiso 1 1 calc R U . . .
H15B H 0.908123 0.837595 0.380110 0.079 Uiso 1 1 calc R U . . .
H15C H 0.935977 0.916269 0.419240 0.079 Uiso 1 1 calc R U . . .
C16 C 0.6233(3) 0.9155(2) 0.37211(13) 0.0679(8) Uani 1 1 d . . . . .
H16A H 0.628546 0.962166 0.326329 0.102 Uiso 1 1 calc R U . . .
H16B H 0.523120 0.929759 0.393660 0.102 Uiso 1 1 calc R U . . .
H16C H 0.656612 0.846748 0.363744 0.102 Uiso 1 1 calc R U . . .
C17 C 0.8355(2) 0.82882(14) 0.68396(10) 0.0330(4) Uani 1 1 d . . . . .
C18 C 0.8885(3) 0.92257(17) 0.66171(12) 0.0477(5) Uani 1 1 d . . . . .
H18A H 0.963269 0.914423 0.621392 0.072 Uiso 1 1 calc R U . . .
H18B H 0.928901 0.931772 0.702392 0.072 Uiso 1 1 calc R U . . .
H18C H 0.807203 0.981275 0.647170 0.072 Uiso 1 1 calc R U . . .
C19 C 0.7198(3) 0.84498(17) 0.74750(11) 0.0448(5) Uani 1 1 d . . . . .
H19A H 0.636533 0.901340 0.731668 0.067 Uiso 1 1 calc R U . . .
H19B H 0.760277 0.859551 0.785973 0.067 Uiso 1 1 calc R U . . .
H19C H 0.688904 0.784365 0.765391 0.067 Uiso 1 1 calc R U . . .
C20 C 0.9659(2) 0.74009(16) 0.70806(12) 0.0430(5) Uani 1 1 d . . . . .
H20A H 0.936069 0.678717 0.722638 0.064 Uiso 1 1 calc R U . . .
H20B H 1.003068 0.751952 0.748743 0.064 Uiso 1 1 calc R U . . .
H20C H 1.041839 0.732925 0.668201 0.064 Uiso 1 1 calc R U . . .
C21 C 0.61439(18) 0.62185(12) 0.57800(9) 0.0250(3) Uani 1 1 d . . . . .
H21 H 0.565975 0.622896 0.538489 0.030 Uiso 1 1 calc R U . . .
C22 C 0.56345(18) 0.46822(12) 0.61792(9) 0.0276(3) Uani 1 1 d . . . . .
H22A H 0.492317 0.499395 0.581696 0.033 Uiso 1 1 calc R U . . .
H22B H 0.511523 0.443524 0.663445 0.033 Uiso 1 1 calc R U . . .
C23 C 0.67859(19) 0.37998(12) 0.59274(9) 0.0278(3) Uani 1 1 d . . . . .
H23 H 0.757868 0.353780 0.625570 0.033 Uiso 1 1 calc R U . . .
C24 C 0.6109(2) 0.29928(14) 0.59350(13) 0.0422(5) Uani 1 1 d . . . . .
H24A H 0.527455 0.327441 0.564076 0.051 Uiso 1 1 calc R U . . .
H24B H 0.574108 0.275873 0.643354 0.051 Uiso 1 1 calc R U . . .
C25 C 0.7152(2) 0.21136(15) 0.56499(12) 0.0432(5) Uani 1 1 d . . . . .
H25A H 0.663357 0.163108 0.562638 0.052 Uiso 1 1 calc R U . . .
H25B H 0.791737 0.177039 0.598139 0.052 Uiso 1 1 calc R U . . .
C26 C 0.7836(3) 0.24462(16) 0.49115(12) 0.0497(5) Uani 1 1 d . . . . .
H26A H 0.709095 0.270530 0.456454 0.060 Uiso 1 1 calc R U . . .
H26B H 0.858294 0.186768 0.475464 0.060 Uiso 1 1 calc R U . . .
C27 C 0.8524(3) 0.32613(16) 0.49213(12) 0.0527(6) Uani 1 1 d . . . . .
H27A H 0.932082 0.299186 0.523938 0.063 Uiso 1 1 calc R U . . .
H27B H 0.892684 0.350128 0.443145 0.063 Uiso 1 1 calc R U . . .
C28 C 0.59608(17) 0.33871(12) 0.81561(9) 0.0241(3) Uani 1 1 d . . . . .
C29 C 0.64106(18) 0.23490(12) 0.84725(9) 0.0262(3) Uani 1 1 d . . . . .
C30 C 0.53959(18) 0.19464(12) 0.89222(9) 0.0281(3) Uani 1 1 d . . . . .
H30 H 0.569527 0.125673 0.913696 0.034 Uiso 1 1 calc R U . . .
C31 C 0.39548(18) 0.24914(13) 0.90809(9) 0.0283(3) Uani 1 1 d . . . . .
C32 C 0.35505(18) 0.34908(13) 0.87718(9) 0.0280(3) Uani 1 1 d . . . . .
H32 H 0.258344 0.388166 0.886576 0.034 Uiso 1 1 calc R U . . .
C33 C 0.45318(18) 0.39512(12) 0.83195(9) 0.0260(3) Uani 1 1 d . . . . .
C34 C 0.7968(2) 0.17067(13) 0.83281(10) 0.0331(4) Uani 1 1 d . . . . .
C35 C 0.8321(3) 0.16938(16) 0.75253(12) 0.0523(6) Uani 1 1 d . . . . .
H35A H 0.929215 0.124277 0.744408 0.078 Uiso 1 1 calc R U . . .
H35B H 0.828389 0.237097 0.725966 0.078 Uiso 1 1 calc R U . . .
H35C H 0.761266 0.145955 0.735822 0.078 Uiso 1 1 calc R U . . .
C36 C 0.9013(2) 0.21254(17) 0.85912(13) 0.0485(5) Uani 1 1 d . . . . .
H36A H 0.878497 0.212004 0.910682 0.073 Uiso 1 1 calc R U . . .
H36B H 0.891500 0.281337 0.833160 0.073 Uiso 1 1 calc R U . . .
H36C H 1.000721 0.171092 0.850340 0.073 Uiso 1 1 calc R U . . .
C37 C 0.8209(2) 0.06113(15) 0.87179(13) 0.0481(5) Uani 1 1 d . . . . .
H37A H 0.803332 0.058186 0.923762 0.072 Uiso 1 1 calc R U . . .
H37B H 0.920745 0.022491 0.860098 0.072 Uiso 1 1 calc R U . . .
H37C H 0.754113 0.032905 0.856343 0.072 Uiso 1 1 calc R U . . .
C38 C 0.2930(2) 0.19543(14) 0.95765(11) 0.0344(4) Uani 1 1 d . . . . .
C39 C 0.3484(3) 0.15551(18) 1.03229(12) 0.0491(5) Uani 1 1 d . . . . .
H39A H 0.350993 0.211479 1.052687 0.074 Uiso 1 1 calc R U . . .
H39B H 0.445901 0.109209 1.028347 0.074 Uiso 1 1 calc R U . . .
H39C H 0.283563 0.120290 1.063591 0.074 Uiso 1 1 calc R U . . .
C40 C 0.2868(2) 0.10815(15) 0.92577(14) 0.0463(5) Uani 1 1 d . . . . .
H40A H 0.217219 0.075938 0.955706 0.069 Uiso 1 1 calc R U . . .
H40B H 0.382723 0.059287 0.924291 0.069 Uiso 1 1 calc R U . . .
H40C H 0.256562 0.133534 0.876971 0.069 Uiso 1 1 calc R U . . .
C41 C 0.1397(2) 0.26539(15) 0.96555(13) 0.0437(5) Uani 1 1 d . . . . .
H41A H 0.077123 0.228405 0.996950 0.065 Uiso 1 1 calc R U . . .
H41B H 0.102401 0.291481 0.918214 0.065 Uiso 1 1 calc R U . . .
H41C H 0.141095 0.321141 0.986547 0.065 Uiso 1 1 calc R U . . .
C42 C 0.39920(18) 0.50157(12) 0.80407(9) 0.0272(3) Uani 1 1 d . . . . .
H42 H 0.297461 0.530012 0.810645 0.033 Uiso 1 1 calc R U . . .
C43 C 0.38681(19) 0.66800(12) 0.75350(10) 0.0304(4) Uani 1 1 d . . . . .
H43A H 0.285692 0.671813 0.748813 0.037 Uiso 1 1 calc R U . . .
H43B H 0.426834 0.699482 0.706688 0.037 Uiso 1 1 calc R U . . .
C44 C 0.3888(2) 0.72562(13) 0.81112(10) 0.0328(4) Uani 1 1 d . . . . .
H44 H 0.491288 0.717960 0.818011 0.039 Uiso 1 1 calc R U . . .
C45 C 0.3132(3) 0.83386(14) 0.78637(12) 0.0433(5) Uani 1 1 d . . . . .
H45A H 0.213723 0.840887 0.776374 0.052 Uiso 1 1 calc R U . . .
H45B H 0.364573 0.859508 0.740984 0.052 Uiso 1 1 calc R U . . .
C46 C 0.3060(4) 0.89579(17) 0.84070(15) 0.0649(7) Uani 1 1 d . . . . .
H46A H 0.249902 0.965890 0.823302 0.078 Uiso 1 1 calc R U . . .
H46B H 0.404899 0.895214 0.846908 0.078 Uiso 1 1 calc R U . . .
C47 C 0.2356(4) 0.8554(2) 0.91173(17) 0.0764(9) Uani 1 1 d . . . . .
H47A H 0.238747 0.893571 0.947979 0.092 Uiso 1 1 calc R U . . .
H47B H 0.132927 0.863566 0.906872 0.092 Uiso 1 1 calc R U . . .
C48 C 0.3122(4) 0.74639(19) 0.93635(13) 0.0663(8) Uani 1 1 d . . . . .
H48A H 0.412339 0.738783 0.945556 0.080 Uiso 1 1 calc R U . . .
H48B H 0.261775 0.719896 0.981785 0.080 Uiso 1 1 calc R U . . .

loop_
_atom_site_aniso_label
_atom_site_aniso_U_11
_atom_site_aniso_U_22
_atom_site_aniso_U_33
_atom_site_aniso_U_23
_atom_site_aniso_U_13
_atom_site_aniso_U_12
Zr1 0.02612(8) 0.02285(7) 0.02139(7) -0.00013(5) -0.00291(5) -0.00861(5)
O1 0.0454(8) 0.0570(9) 0.0264(7) -0.0045(6) -0.0099(6) -0.0186(7)
O2 0.0296(7) 0.0435(8) 0.0390(7) -0.0022(6) 0.0005(5) -0.0070(6)
O3 0.0394(7) 0.0255(6) 0.0238(6) -0.0016(5) -0.0042(5) -0.0163(5)
O4 0.0274(6) 0.0215(6) 0.0306(6) 0.0012(5) 0.0025(5) -0.0050(5)
N1 0.0310(7) 0.0187(6) 0.0257(7) -0.0024(5) -0.0039(5) -0.0052(5)
N2 0.0724(13) 0.0341(9) 0.0446(10) -0.0088(8) 0.0117(9) -0.0168(9)
N3 0.0274(7) 0.0197(6) 0.0253(7) -0.0037(5) -0.0029(5) -0.0085(5)
N4 0.0875(15) 0.0310(9) 0.0333(9) -0.0066(7) -0.0010(9) -0.0087(9)
C1 0.046(2) 0.027(2) 0.0281(17) -0.0084(15) -0.0088(14) -0.0051(16)
C2 0.091(7) 0.147(11) 0.029(3) 0.011(5) -0.009(4) -0.080(8)
C3 0.041(4) 0.050(4) 0.045(4) 0.005(3) -0.014(3) -0.015(3)
C4 0.037(2) 0.045(3) 0.050(2) -0.0096(19) 0.0029(16) -0.0087(19)
C5 0.038(3) 0.259(14) 0.135(9) -0.087(9) -0.023(5) -0.011(7)
C1A 0.050(3) 0.045(4) 0.030(2) -0.002(2) -0.012(2) -0.009(3)
C2A 0.096(9) 0.065(5) 0.033(6) -0.017(4) 0.004(5) -0.009(5)
C3A 0.054(8) 0.086(9) 0.052(6) -0.036(6) -0.024(4) -0.007(5)
C4A 0.023(2) 0.037(3) 0.050(3) -0.014(2) 0.0099(18) -0.015(2)
C5A 0.036(4) 0.082(5) 0.056(4) 0.012(4) -0.013(3) -0.005(3)
C6 0.096(2) 0.101(3) 0.0618(18) -0.0338(18) 0.0301(17) -0.034(2)
C7 0.0266(8) 0.0201(7) 0.0242(8) -0.0019(6) -0.0007(6) -0.0073(6)
C8 0.0277(8) 0.0194(7) 0.0255(8) -0.0024(6) -0.0020(6) -0.0066(6)
C9 0.0280(8) 0.0236(8) 0.0254(8) -0.0038(6) -0.0022(6) -0.0060(6)
C10 0.0244(8) 0.0228(8) 0.0292(8) 0.0000(6) 0.0027(6) -0.0052(6)
C11 0.0288(8) 0.0222(8) 0.0343(9) -0.0027(7) 0.0011(7) -0.0115(6)
C12 0.0280(8) 0.0240(8) 0.0304(9) -0.0058(6) -0.0008(6) -0.0099(6)
C13 0.0333(9) 0.0286(9) 0.0287(9) 0.0031(7) 0.0018(7) -0.0112(7)
C14 0.0681(15) 0.0280(10) 0.0407(11) 0.0054(8) 0.0085(10) -0.0039(9)
C15 0.0474(12) 0.0439(12) 0.0475(12) 0.0062(10) 0.0179(10) -0.0077(10)
C16 0.097(2) 0.0735(17) 0.0420(13) 0.0295(12) -0.0300(13) -0.0553(16)
C17 0.0400(10) 0.0305(9) 0.0355(9) -0.0068(7) -0.0045(8) -0.0191(8)
C18 0.0668(14) 0.0429(12) 0.0472(12) -0.0070(9) -0.0094(10) -0.0343(11)
C19 0.0570(13) 0.0491(12) 0.0387(11) -0.0192(9) 0.0033(9) -0.0258(10)
C20 0.0442(11) 0.0447(11) 0.0465(12) -0.0069(9) -0.0153(9) -0.0179(9)
C21 0.0288(8) 0.0230(8) 0.0233(8) -0.0045(6) -0.0048(6) -0.0067(6)
C22 0.0309(8) 0.0228(8) 0.0323(9) -0.0044(6) -0.0077(7) -0.0106(7)
C23 0.0346(9) 0.0218(8) 0.0293(8) -0.0035(6) -0.0092(7) -0.0095(7)
C24 0.0329(10) 0.0303(10) 0.0722(15) -0.0248(10) -0.0119(9) -0.0073(8)
C25 0.0440(11) 0.0310(10) 0.0610(13) -0.0201(9) -0.0071(10) -0.0103(8)
C26 0.0641(14) 0.0373(11) 0.0496(12) -0.0224(10) -0.0099(11) -0.0049(10)
C27 0.0831(17) 0.0344(11) 0.0386(11) -0.0097(9) 0.0047(11) -0.0171(11)
C28 0.0269(8) 0.0211(8) 0.0242(8) -0.0025(6) -0.0018(6) -0.0083(6)
C29 0.0280(8) 0.0220(8) 0.0258(8) -0.0024(6) -0.0024(6) -0.0049(6)
C30 0.0319(9) 0.0198(8) 0.0311(9) -0.0008(6) -0.0033(7) -0.0080(6)
C31 0.0296(8) 0.0247(8) 0.0314(9) -0.0032(7) -0.0023(7) -0.0110(7)
C32 0.0250(8) 0.0245(8) 0.0345(9) -0.0058(7) -0.0022(7) -0.0073(6)
C33 0.0280(8) 0.0206(8) 0.0289(8) -0.0038(6) -0.0035(6) -0.0067(6)
C34 0.0319(9) 0.0246(8) 0.0319(9) 0.0023(7) 0.0022(7) -0.0010(7)
C35 0.0629(14) 0.0346(11) 0.0381(11) -0.0043(9) 0.0112(10) 0.0063(10)
C36 0.0276(10) 0.0468(12) 0.0628(14) 0.0006(10) -0.0073(9) -0.0055(8)
C37 0.0426(11) 0.0274(10) 0.0536(13) 0.0063(9) 0.0061(9) 0.0039(8)
C38 0.0330(9) 0.0272(9) 0.0430(10) -0.0006(7) -0.0002(8) -0.0145(7)
C39 0.0525(13) 0.0499(13) 0.0426(12) 0.0072(9) 0.0009(10) -0.0254(10)
C40 0.0403(11) 0.0297(10) 0.0722(15) -0.0094(10) -0.0012(10) -0.0171(8)
C41 0.0358(10) 0.0360(10) 0.0587(13) -0.0070(9) 0.0098(9) -0.0181(8)
C42 0.0261(8) 0.0234(8) 0.0303(8) -0.0055(6) -0.0030(6) -0.0042(6)
C43 0.0316(9) 0.0207(8) 0.0349(9) -0.0009(7) -0.0055(7) -0.0038(7)
C44 0.0372(9) 0.0233(8) 0.0339(9) -0.0032(7) 0.0009(7) -0.0067(7)
C45 0.0575(13) 0.0221(9) 0.0453(11) -0.0033(8) -0.0032(9) -0.0077(8)
C46 0.098(2) 0.0263(11) 0.0690(17) -0.0125(11) 0.0004(15) -0.0168(12)
C47 0.103(2) 0.0482(15) 0.0766(19) -0.0367(14) 0.0266(17) -0.0185(15)
C48 0.107(2) 0.0474(14) 0.0434(13) -0.0158(11) 0.0155(14) -0.0267(14)

loop_
_atom_type_symbol
_atom_type_description
_atom_type_scat_dispersion_real
_atom_type_scat_dispersion_imag
_atom_type_scat_source
C C 0.0181 0.0091 'International Tables Vol C Tables 4.2.6.8 and 6.1.1.4'
H H 0.0000 0.0000 'International Tables Vol C Tables 4.2.6.8 and 6.1.1.4'
O O 0.0492 0.0322 'International Tables Vol C Tables 4.2.6.8 and 6.1.1.4'
Zr Zr -0.1862 2.2449 'International Tables Vol C Tables 4.2.6.8 and 6.1.1.4'
N N 0.0311 0.0180 'International Tables Vol C Tables 4.2.6.8 and 6.1.1.4'

loop_
_geom_angle_atom_site_label_1
_geom_angle_atom_site_label_2
_geom_angle_atom_site_label_3
_geom_angle
O1 Zr1 O2 104.64(6)
O1 Zr1 O3 92.94(6)
O2 Zr1 O3 97.31(5)
O1 Zr1 O4 97.70(6)
O2 Zr1 O4 92.78(5)
O3 Zr1 O4 163.02(5)
O1 Zr1 N3 161.42(6)
O2 Zr1 N3 91.98(5)
O3 Zr1 N3 76.47(4)
O4 Zr1 N3 89.60(5)
O1 Zr1 N1 89.59(5)
O2 Zr1 N1 163.43(5)
O3 Zr1 N1 90.29(5)
O4 Zr1 N1 76.65(5)
N3 Zr1 N1 75.45(5)
C1A O1 Zr1 156.5(3)
C1 O1 Zr1 165.5(2)
C4 O2 Zr1 163.6(3)
C4A O2 Zr1 163.3(3)
C7 O3 Zr1 140.58(10)
C28 O4 Zr1 139.75(11)
C42 N1 C43 115.26(14)
C42 N1 Zr1 125.89(11)
C43 N1 Zr1 118.85(10)
C44 N2 C48 111.65(18)
C44 N2 H2 110.7(15)
C48 N2 H2 111.2(15)
C21 N3 C22 115.49(14)
C21 N3 Zr1 126.17(11)
C22 N3 Zr1 118.30(10)
C23 N4 C27 112.24(16)
C23 N4 H4 109.4(19)
C27 N4 H4 107.9(19)
O1 C1 C2 107.3(6)
O1 C1 C3 108.8(6)
C2 C1 C3 109.9(7)
O1 C1 H1 110.3
C2 C1 H1 110.3
C3 C1 H1 110.3
C1 C2 H2A 109.5
C1 C2 H2B 109.5
H2A C2 H2B 109.5
C1 C2 H2C 109.5
H2A C2 H2C 109.5
H2B C2 H2C 109.5
C1 C3 H3A 109.5
C1 C3 H3B 109.5
H3A C3 H3B 109.5
C1 C3 H3C 109.5
H3A C3 H3C 109.5
H3B C3 H3C 109.5
O2 C4 C6 111.0(4)
O2 C4 C5 103.2(6)
C6 C4 C5 107.3(7)
O2 C4 H4A 111.7
C6 C4 H4A 111.7
C5 C4 H4A 111.7
C4 C5 H5A 109.5
C4 C5 H5B 109.5
H5A C5 H5B 109.5
C4 C5 H5C 109.5
H5A C5 H5C 109.5
H5B C5 H5C 109.5
O1 C1A C2A 106.4(7)
O1 C1A C3A 103.6(7)
C2A C1A C3A 115.9(11)
O1 C1A H1A 110.2
C2A C1A H1A 110.2
C3A C1A H1A 110.2
C1A C2A H2D 109.5
C1A C2A H2E 109.5
H2D C2A H2E 109.5
C1A C2A H2F 109.5
H2D C2A H2F 109.5
H2E C2A H2F 109.5
C1A C3A H3D 109.5
C1A C3A H3E 109.5
H3D C3A H3E 109.5
C1A C3A H3F 109.5
H3D C3A H3F 109.5
H3E C3A H3F 109.5
O2 C4A C6 109.0(4)
O2 C4A C5A 105.4(5)
C6 C4A C5A 113.9(6)
O2 C4A H4B 109.5
C6 C4A H4B 109.5
C5A C4A H4B 109.5
C4A C5A H5D 109.5
C4A C5A H5E 109.5
H5D C5A H5E 109.5
C4A C5A H5F 109.5
H5D C5A H5F 109.5
H5E C5A H5F 109.5
C4 C6 H6A 109.5
C4 C6 H6B 109.5
H6A C6 H6B 109.5
C4 C6 H6C 109.5
H6A C6 H6C 109.5
H6B C6 H6C 109.5
C4A C6 H6D 109.5
C4A C6 H6E 109.5
H6D C6 H6E 109.5
C4A C6 H6F 109.5
H6D C6 H6F 109.5
H6E C6 H6F 109.5
O3 C7 C8 119.94(14)
O3 C7 C12 121.08(15)
C8 C7 C12 118.97(15)
C7 C8 C9 120.34(15)
C7 C8 C21 122.63(15)
C9 C8 C21 117.03(15)
C10 C9 C8 121.67(16)
C10 C9 H9 119.2
C8 C9 H9 119.2
C9 C10 C11 116.71(15)
C9 C10 C13 122.87(16)
C11 C10 C13 120.39(15)
C12 C11 C10 124.70(15)
C12 C11 H11 117.6
C10 C11 H11 117.6
C11 C12 C7 117.54(15)
C11 C12 C17 121.91(15)
C7 C12 C17 120.55(15)
C16 C13 C15 108.7(2)
C16 C13 C14 107.91(19)
C15 C13 C14 108.16(17)
C16 C13 C10 111.96(15)
C15 C13 C10 109.05(15)
C14 C13 C10 110.98(15)
C13 C14 H14A 109.5
C13 C14 H14B 109.5
H14A C14 H14B 109.5
C13 C14 H14C 109.5
H14A C14 H14C 109.5
H14B C14 H14C 109.5
C13 C15 H15A 109.5
C13 C15 H15B 109.5
H15A C15 H15B 109.5
C13 C15 H15C 109.5
H15A C15 H15C 109.5
H15B C15 H15C 109.5
C13 C16 H16A 109.5
C13 C16 H16B 109.5
H16A C16 H16B 109.5
C13 C16 H16C 109.5
H16A C16 H16C 109.5
H16B C16 H16C 109.5
C12 C17 C20 109.59(15)
C12 C17 C19 110.64(15)
C20 C17 C19 109.87(17)
C12 C17 C18 112.08(16)
C20 C17 C18 107.17(16)
C19 C17 C18 107.39(16)
C17 C18 H18A 109.5
C17 C18 H18B 109.5
H18A C18 H18B 109.5
C17 C18 H18C 109.5
H18A C18 H18C 109.5
H18B C18 H18C 109.5
C17 C19 H19A 109.5
C17 C19 H19B 109.5
H19A C19 H19B 109.5
C17 C19 H19C 109.5
H19A C19 H19C 109.5
H19B C19 H19C 109.5
C17 C20 H20A 109.5
C17 C20 H20B 109.5
H20A C20 H20B 109.5
C17 C20 H20C 109.5
H20A C20 H20C 109.5
H20B C20 H20C 109.5
N3 C21 C8 128.01(15)
N3 C21 H21 116.0
C8 C21 H21 116.0
N3 C22 C23 112.33(13)
N3 C22 H22A 109.1
C23 C22 H22A 109.1
N3 C22 H22B 109.1
C23 C22 H22B 109.1
H22A C22 H22B 107.9
N4 C23 C24 108.41(16)
N4 C23 C22 110.39(15)
C24 C23 C22 109.02(15)
N4 C23 H23 109.7
C24 C23 H23 109.7
C22 C23 H23 109.7
C23 C24 C25 112.64(17)
C23 C24 H24A 109.1
C25 C24 H24A 109.1
C23 C24 H24B 109.1
C25 C24 H24B 109.1
H24A C24 H24B 107.8
C24 C25 C26 111.03(19)
C24 C25 H25A 109.4
C26 C25 H25A 109.4
C24 C25 H25B 109.4
C26 C25 H25B 109.4
H25A C25 H25B 108.0
C25 C26 C27 110.30(17)
C25 C26 H26A 109.6
C27 C26 H26A 109.6
C25 C26 H26B 109.6
C27 C26 H26B 109.6
H26A C26 H26B 108.1
N4 C27 C26 108.4(2)
N4 C27 H27A 110.0
C26 C27 H27A 110.0
N4 C27 H27B 110.0
C26 C27 H27B 110.0
H27A C27 H27B 108.4
O4 C28 C33 120.15(14)
O4 C28 C29 120.93(15)
C33 C28 C29 118.91(15)
C30 C29 C28 117.67(15)
C30 C29 C34 121.33(15)
C28 C29 C34 120.99(15)
C29 C30 C31 124.34(15)
C29 C30 H30 117.8
C31 C30 H30 117.8
C32 C31 C30 116.83(16)
C32 C31 C38 123.85(16)
C30 C31 C38 119.31(15)
C31 C32 C33 121.78(16)
C31 C32 H32 119.1
C33 C32 H32 119.1
C28 C33 C32 120.43(15)
C28 C33 C42 122.77(15)
C32 C33 C42 116.80(15)
C35 C34 C36 110.30(18)
C35 C34 C29 110.21(16)
C36 C34 C29 109.48(15)
C35 C34 C37 106.70(17)
C36 C34 C37 107.94(17)
C29 C34 C37 112.16(15)
C34 C35 H35A 109.5
C34 C35 H35B 109.5
H35A C35 H35B 109.5
C34 C35 H35C 109.5
H35A C35 H35C 109.5
H35B C35 H35C 109.5
C34 C36 H36A 109.5
C34 C36 H36B 109.5
H36A C36 H36B 109.5
C34 C36 H36C 109.5
H36A C36 H36C 109.5
H36B C36 H36C 109.5
C34 C37 H37A 109.5
C34 C37 H37B 109.5
H37A C37 H37B 109.5
C34 C37 H37C 109.5
H37A C37 H37C 109.5
H37B C37 H37C 109.5
C41 C38 C39 108.39(18)
C41 C38 C31 111.74(15)
C39 C38 C31 109.67(15)
C41 C38 C40 108.21(16)
C39 C38 C40 109.72(17)
C31 C38 C40 109.08(16)
C38 C39 H39A 109.5
C38 C39 H39B 109.5
H39A C39 H39B 109.5
C38 C39 H39C 109.5
H39A C39 H39C 109.5
H39B C39 H39C 109.5
C38 C40 H40A 109.5
C38 C40 H40B 109.5
H40A C40 H40B 109.5
C38 C40 H40C 109.5
H40A C40 H40C 109.5
H40B C40 H40C 109.5
C38 C41 H41A 109.5
C38 C41 H41B 109.5
H41A C41 H41B 109.5
C38 C41 H41C 109.5
H41A C41 H41C 109.5
H41B C41 H41C 109.5
N1 C42 C33 128.03(16)
N1 C42 H42 116.0
C33 C42 H42 116.0
N1 C43 C44 111.42(14)
N1 C43 H43A 109.3
C44 C43 H43A 109.3
N1 C43 H43B 109.3
C44 C43 H43B 109.3
H43A C43 H43B 108.0
N2 C44 C45 109.11(16)
N2 C44 C43 111.33(15)
C45 C44 C43 108.80(16)
N2 C44 H44 109.2
C45 C44 H44 109.2
C43 C44 H44 109.2
C44 C45 C46 112.47(19)
C44 C45 H45A 109.1
C46 C45 H45A 109.1
C44 C45 H45B 109.1
C46 C45 H45B 109.1
H45A C45 H45B 107.8
C45 C46 C47 110.5(2)
C45 C46 H46A 109.5
C47 C46 H46A 109.5
C45 C46 H46B 109.5
C47 C46 H46B 109.5
H46A C46 H46B 108.1
C48 C47 C46 110.4(2)
C48 C47 H47A 109.6
C46 C47 H47A 109.6
C48 C47 H47B 109.6
C46 C47 H47B 109.6
H47A C47 H47B 108.1
N2 C48 C47 110.3(2)
N2 C48 H48A 109.6
C47 C48 H48A 109.6
N2 C48 H48B 109.6
C47 C48 H48B 109.6
H48A C48 H48B 108.1

loop_
_geom_bond_atom_site_label_1
_geom_bond_atom_site_label_2
_geom_bond_distance
Zr1 O1 1.9245(13)
Zr1 O2 1.9289(13)
Zr1 O3 2.0587(11)
Zr1 O4 2.0596(12)
Zr1 N3 2.3954(13)
Zr1 N1 2.3979(14)
O1 C1A 1.429(5)
O1 C1 1.435(3)
O2 C4 1.417(4)
O2 C4A 1.426(5)
O3 C7 1.3229(19)
O4 C28 1.3238(19)
N1 C42 1.287(2)
N1 C43 1.473(2)
N2 C44 1.482(3)
N2 C48 1.496(3)
N2 H2 0.996(16)
N3 C21 1.290(2)
N3 C22 1.4762(19)
N4 C23 1.467(2)
N4 C27 1.500(3)
N4 H4 0.923(17)
C1 C2 1.521(12)
C1 C3 1.536(17)
C1 H1 1.0000
C2 H2A 0.9800
C2 H2B 0.9800
C2 H2C 0.9800
C3 H3A 0.9800
C3 H3B 0.9800
C3 H3C 0.9800
C4 C6 1.443(5)
C4 C5 1.546(12)
C4 H4A 1.0000
C5 H5A 0.9800
C5 H5B 0.9800
C5 H5C 0.9800
C1A C2A 1.458(16)
C1A C3A 1.49(2)
C1A H1A 1.0000
C2A H2D 0.9800
C2A H2E 0.9800
C2A H2F 0.9800
C3A H3D 0.9800
C3A H3E 0.9800
C3A H3F 0.9800
C4A C6 1.468(6)
C4A C5A 1.563(10)
C4A H4B 1.0000
C5A H5D 0.9800
C5A H5E 0.9800
C5A H5F 0.9800
C6 H6A 0.9800
C6 H6B 0.9800
C6 H6C 0.9800
C6 H6D 0.9800
C6 H6E 0.9800
C6 H6F 0.9800
C7 C8 1.410(2)
C7 C12 1.428(2)
C8 C9 1.412(2)
C8 C21 1.451(2)
C9 C10 1.381(2)
C9 H9 0.9500
C10 C11 1.402(2)
C10 C13 1.537(2)
C11 C12 1.390(2)
C11 H11 0.9500
C12 C17 1.534(2)
C13 C16 1.520(3)
C13 C15 1.525(3)
C13 C14 1.531(3)
C14 H14A 0.9800
C14 H14B 0.9800
C14 H14C 0.9800
C15 H15A 0.9800
C15 H15B 0.9800
C15 H15C 0.9800
C16 H16A 0.9800
C16 H16B 0.9800
C16 H16C 0.9800
C17 C20 1.535(3)
C17 C19 1.537(3)
C17 C18 1.537(2)
C18 H18A 0.9800
C18 H18B 0.9800
C18 H18C 0.9800
C19 H19A 0.9800
C19 H19B 0.9800
C19 H19C 0.9800
C20 H20A 0.9800
C20 H20B 0.9800
C20 H20C 0.9800
C21 H21 0.9500
C22 C23 1.525(2)
C22 H22A 0.9900
C22 H22B 0.9900
C23 C24 1.499(2)
C23 H23 1.0000
C24 C25 1.507(3)
C24 H24A 0.9900
C24 H24B 0.9900
C25 C26 1.510(3)
C25 H25A 0.9900
C25 H25B 0.9900
C26 C27 1.526(3)
C26 H26A 0.9900
C26 H26B 0.9900
C27 H27A 0.9900
C27 H27B 0.9900
C28 C33 1.406(2)
C28 C29 1.427(2)
C29 C30 1.388(2)
C29 C34 1.534(2)
C30 C31 1.406(2)
C30 H30 0.9500
C31 C32 1.375(2)
C31 C38 1.534(2)
C32 C33 1.409(2)
C32 H32 0.9500
C33 C42 1.450(2)
C34 C35 1.531(3)
C34 C36 1.531(3)
C34 C37 1.538(2)
C35 H35A 0.9800
C35 H35B 0.9800
C35 H35C 0.9800
C36 H36A 0.9800
C36 H36B 0.9800
C36 H36C 0.9800
C37 H37A 0.9800
C37 H37B 0.9800
C37 H37C 0.9800
C38 C41 1.528(3)
C38 C39 1.531(3)
C38 C40 1.536(3)
C39 H39A 0.9800
C39 H39B 0.9800
C39 H39C 0.9800
C40 H40A 0.9800
C40 H40B 0.9800
C40 H40C 0.9800
C41 H41A 0.9800
C41 H41B 0.9800
C41 H41C 0.9800
C42 H42 0.9500
C43 C44 1.532(2)
C43 H43A 0.9900
C43 H43B 0.9900
C44 C45 1.494(2)
C44 H44 1.0000
C45 C46 1.500(3)
C45 H45A 0.9900
C45 H45B 0.9900
C46 C47 1.505(4)
C46 H46A 0.9900
C46 H46B 0.9900
C47 C48 1.505(4)
C47 H47A 0.9900
C47 H47B 0.9900
C48 H48A 0.9900
C48 H48B 0.9900

loop_
_geom_torsion_atom_site_label_1
_geom_torsion_atom_site_label_2
_geom_torsion_atom_site_label_3
_geom_torsion_atom_site_label_4
_geom_torsion
Zr1 O1 C1 C2 164.1(7)
Zr1 O1 C1 C3 -77.0(9)
Zr1 O2 C4 C6 127.3(6)
Zr1 O2 C4 C5 -118.1(10)
Zr1 O1 C1A C2A -132.5(8)
Zr1 O1 C1A C3A 104.8(11)
Zr1 O2 C4A C6 -130.9(7)
Zr1 O2 C4A C5A 106.4(10)
Zr1 O3 C7 C8 32.0(3)
Zr1 O3 C7 C12 -148.56(14)
O3 C7 C8 C9 176.67(15)
C12 C7 C8 C9 -2.8(2)
O3 C7 C8 C21 -3.2(2)
C12 C7 C8 C21 177.32(15)
C7 C8 C9 C10 2.4(3)
C21 C8 C9 C10 -177.71(15)
C8 C9 C10 C11 -0.2(2)
C8 C9 C10 C13 177.92(15)
C9 C10 C11 C12 -1.6(3)
C13 C10 C11 C12 -179.81(16)
C10 C11 C12 C7 1.2(3)
C10 C11 C12 C17 -179.66(16)
O3 C7 C12 C11 -178.39(15)
C8 C7 C12 C11 1.1(2)
O3 C7 C12 C17 2.5(2)
C8 C7 C12 C17 -178.09(15)
C9 C10 C13 C16 15.6(3)
C11 C10 C13 C16 -166.3(2)
C9 C10 C13 C15 -104.7(2)
C11 C10 C13 C15 73.4(2)
C9 C10 C13 C14 136.26(19)
C11 C10 C13 C14 -45.7(2)
C11 C12 C17 C20 -117.74(19)
C7 C12 C17 C20 61.4(2)
C11 C12 C17 C19 120.95(19)
C7 C12 C17 C19 -59.9(2)
C11 C12 C17 C18 1.1(3)
C7 C12 C17 C18 -179.78(17)
C22 N3 C21 C8 -178.87(16)
Zr1 N3 C21 C8 3.4(2)
C7 C8 C21 N3 -11.0(3)
C9 C8 C21 N3 169.14(16)
C21 N3 C22 C23 100.33(17)
Zr1 N3 C22 C23 -81.75(15)
C27 N4 C23 C24 -60.8(2)
C27 N4 C23 C22 179.90(18)
N3 C22 C23 N4 -69.68(19)
N3 C22 C23 C24 171.34(15)
N4 C23 C24 C25 56.3(2)
C22 C23 C24 C25 176.50(17)
C23 C24 C25 C26 -54.2(2)
C24 C25 C26 C27 53.9(2)
C23 N4 C27 C26 61.8(2)
C25 C26 C27 N4 -56.8(2)
Zr1 O4 C28 C33 32.8(2)
Zr1 O4 C28 C29 -148.24(13)
O4 C28 C29 C30 -178.22(15)
C33 C28 C29 C30 0.8(2)
O4 C28 C29 C34 2.7(2)
C33 C28 C29 C34 -178.33(15)
C28 C29 C30 C31 0.6(3)
C34 C29 C30 C31 179.67(16)
C29 C30 C31 C32 -0.8(3)
C29 C30 C31 C38 178.91(17)
C30 C31 C32 C33 -0.3(3)
C38 C31 C32 C33 -179.99(16)
O4 C28 C33 C32 177.18(15)
C29 C28 C33 C32 -1.8(2)
O4 C28 C33 C42 -2.9(2)
C29 C28 C33 C42 178.09(15)
C31 C32 C33 C28 1.6(3)
C31 C32 C33 C42 -178.34(16)
C30 C29 C34 C35 120.08(19)
C28 C29 C34 C35 -60.8(2)
C30 C29 C34 C36 -118.43(19)
C28 C29 C34 C36 60.6(2)
C30 C29 C34 C37 1.4(3)
C28 C29 C34 C37 -179.56(17)
C32 C31 C38 C41 2.6(3)
C30 C31 C38 C41 -177.13(17)
C32 C31 C38 C39 -117.6(2)
C30 C31 C38 C39 62.7(2)
C32 C31 C38 C40 122.20(19)
C30 C31 C38 C40 -57.5(2)
C43 N1 C42 C33 -176.33(16)
Zr1 N1 C42 C33 3.1(3)
C28 C33 C42 N1 -11.6(3)
C32 C33 C42 N1 168.33(17)
C42 N1 C43 C44 95.09(18)
Zr1 N1 C43 C44 -84.36(15)
C48 N2 C44 C45 -58.0(3)
C48 N2 C44 C43 -178.1(2)
N1 C43 C44 N2 -65.2(2)
N1 C43 C44 C45 174.47(16)
N2 C44 C45 C46 56.6(3)
C43 C44 C45 C46 178.3(2)
C44 C45 C46 C47 -55.7(3)
C45 C46 C47 C48 54.7(4)
C44 N2 C48 C47 58.8(3)
C46 C47 C48 N2 -56.3(4)
